data_2105607
loop_
_publ_author_name
'Bertolasi, V.'
'Gilli, P.'
'Ferretti, V.'
'Gilli, G.'

_publ_section_title
;
 Intermolecular N-H&#x00B7;&#x00B7;&#x00B7;O Hydrogen Bonding Assisted by
 Resonance. II. Self Assembly of Hydrogen-Bonded Secondary Enaminones in
 Supramolecular Catemers
;
_journal_issue 1
_journal_name_full 'Acta Crystallographica Section B'
_journal_page_first 50
_journal_page_last 65
_journal_paper_doi 10.1107/S0108768197008677
_journal_volume 54
_journal_year 1998
_chemical_formula_analytical 'C14 H16 Cl1 N1 O1 '
_chemical_formula_sum 'C14 H16 Cl N O'
_chemical_formula_weight 249.74
_chemical_name_systematic
;
3-(3-Chlorophenylamino)-6,6-dimethyl-2-cyclohexen-1-one
;
_space_group_IT_number 4
_symmetry_cell_setting monoclinic
_symmetry_space_group_name_Hall 'P 2yb'
_symmetry_space_group_name_H-M 'P 1 21 1'
_cell_angle_alpha 90.00000
_cell_angle_beta 107.260(10)
_cell_angle_gamma 90.00000
_cell_formula_units_Z 2
_cell_length_a 7.3130(10)
_cell_length_b 11.7780(10)
_cell_length_c 8.0170(10)
_cell_measurement_reflns_used 25
_cell_measurement_temperature 295
_cell_measurement_theta_max 15
_cell_measurement_theta_min 10
_cell_volume 659.43(14)
_diffrn_ambient_temperature 295
_diffrn_measurement_device_type 'Enraf-Nonius CAD4'
_diffrn_measurement_method \w/2\q
_diffrn_radiation_monochromator graphite
_diffrn_radiation_source 'fine focus sealed tube'
_diffrn_radiation_type 'Mo K\a'
_diffrn_radiation_wavelength 0.71069
_diffrn_reflns_av_R_equivalents 0.010
_diffrn_reflns_limit_h_max 10
_diffrn_reflns_limit_h_min -10
_diffrn_reflns_limit_k_max 16
_diffrn_reflns_limit_k_min 0
_diffrn_reflns_limit_l_max 11
_diffrn_reflns_limit_l_min 0
_diffrn_reflns_number 2134
_diffrn_reflns_reduction_process ' ......'
_diffrn_reflns_theta_max 30
_diffrn_reflns_theta_min 2
_diffrn_standards_decay_% 0
_diffrn_standards_interval_time 120
_diffrn_standards_number 3
_exptl_absorpt_coefficient_mu 0.2733
_exptl_absorpt_correction_type none
_exptl_crystal_colour colourless
_exptl_crystal_density_diffrn 1.2578
_exptl_crystal_description
;
prismatic
;
_exptl_crystal_F_000 264.0
_exptl_crystal_size_max 0.50
_exptl_crystal_size_mid 0.35
_exptl_crystal_size_min 0.15
_refine_diff_density_max 0.24
_refine_diff_density_min -0.18
_refine_ls_extinction_method none
_refine_ls_goodness_of_fit_ref 1.70
_refine_ls_hydrogen_treatment 'H atoms isotropic'
_refine_ls_matrix_type full
_refine_ls_number_parameters 200
_refine_ls_number_reflns 1453
_refine_ls_R_factor_gt 0.044
_refine_ls_shift/su_max 0.02
_refine_ls_structure_factor_coef F
_refine_ls_weighting_details 'w = 4F^2^/[\s^2^(I) + (0.05F^2^)^2^]'
_refine_ls_weighting_scheme calc
_refine_ls_wR_factor_ref 0.060
_reflns_number_gt 1453
_reflns_number_total 2010
_reflns_threshold_expression I>3\s(I)
_cod_data_source_file na0080.cif
_cod_data_source_block 12
_cod_depositor_comments
;
The following automatic conversions were performed:

'_symmetry_cell_setting' value 'Monoclinic' changed to 'monoclinic'
according to /home/saulius/struct/CIF-dictionaries/cif_core.dic
dictionary named 'cif_core.dic' version 2.4.2 from 2011-04-26.

Automatic conversion script
Id: cif_fix_values 1891 2012-01-12 08:04:46Z andrius 

The following automatic conversions were performed:

'_refine_ls_weighting_scheme' value 'calc w = 4F^2^/[\s^2^(I) +
(0.05F^2^)^2^]' was changed to 'calc'. New tag
'_refine_ls_weighting_details' was created. The value of the new tag
was set to 'w = 4F^2^/[\s^2^(I) + (0.05F^2^)^2^]'.

Automatic conversion script
Id: cif_fix_values 3143 2015-03-26 13:38:13Z robertas 
;
_cod_original_cell_volume 659.40(10)
_cod_original_sg_symbol_H-M 'P 21'
_cod_original_formula_sum 'C14 H16 Cl1 N1 O1 '
_cod_database_code 2105607

loop_
_symmetry_equiv_pos_as_xyz
x,y,z
-x,y+1/2,-z

loop_
_atom_site_label
_atom_site_fract_x
_atom_site_fract_y
_atom_site_fract_z
_atom_site_U_iso_or_equiv
_atom_site_adp_type
_atom_site_calc_flag
_atom_site_occupancy
_atom_site_type_symbol
Cl 0.22120(10) 0.00000000 0.32950(10) 0.0903(3) Uani . 1.0 Cl
O1 -0.6481(2) 0.2224(2) 0.8805(3) 0.0615(7) Uani . 1.0 O
N1 -0.0422(3) 0.1487(3) 0.7995(3) 0.0507(6) Uani . 1.0 N
C1 -0.4716(3) 0.2311(2) 0.9331(3) 0.0424(7) Uani . 1.0 C
C2 -0.3557(3) 0.1848(2) 0.8329(4) 0.0454(7) Uani . 1.0 C
C3 -0.1628(3) 0.1938(2) 0.8840(3) 0.0417(7) Uani . 1.0 C
C4 -0.0607(4) 0.2594(3) 1.0443(4) 0.0582(9) Uani . 1.0 C
C5 -0.1706(7) 0.2557(5) 1.1824(6) 0.0442(15) Uani . 0.5 C
C6 -0.3786(3) 0.2925(3) 1.1039(3) 0.0446(8) Uani . 1.0 C
C7 -0.4799(7) 0.2656(8) 1.2461(7) 0.064(2) Uani . 0.5 C
C8 -0.3975(8) 0.4196(5) 1.0672(7) 0.0473(15) Uani . 0.5 C
C5' -0.1780(10) 0.3181(10) 1.1177(11) 0.134(3) Uani . 0.5 C
C7' -0.4813(17) 0.4028(9) 1.0958(14) 0.121(5) Uani . 0.5 C
C8' -0.407(2) 0.2238(12) 1.2367(12) 0.149(5) Uani . 0.5 C
C9 -0.0764(3) 0.0759(3) 0.6569(3) 0.0429(7) Uani . 1.0 C
C10 0.0594(3) 0.0756(3) 0.5667(3) 0.0454(8) Uani . 1.0 C
C11 0.0419(4) 0.0016(3) 0.4329(3) 0.0526(8) Uani . 1.0 C
C12 -0.1073(5) -0.0733(3) 0.3793(4) 0.0634(10) Uani . 1.0 C
C13 -0.2427(5) -0.0729(3) 0.4690(5) 0.0646(10) Uani . 1.0 C
C14 -0.2277(4) -0.0005(3) 0.6056(4) 0.0563(8) Uani . 1.0 C
H1 0.066(3) 0.165(2) 0.835(3) 0.024(5) Uiso . 1.0 H
H2 -0.440(4) 0.155(3) 0.720(4) 0.046(7) Uiso . 1.0 H
H10 0.209(5) 0.121(4) 0.605(4) 0.064(9) Uiso . 1.0 H
H12 -0.092(7) -0.129(5) 0.282(6) 0.100(13) Uiso . 1.0 H
H13 -0.347(5) -0.131(3) 0.445(4) 0.056(8) Uiso . 1.0 H
H14 -0.325(9) 0.005(8) 0.654(7) 0.05(2) Uiso . 1.0 H
H41 -0.04900000 0.33660000 1.01220000 0.0540000 Uiso calc 0.5 H
H42 0.06350000 0.22840000 1.09300000 0.0540000 Uiso calc 0.5 H
H51 -0.10990000 0.30600000 1.27650000 0.0420000 Uiso calc 0.5 H
H52 -0.16720000 0.18090000 1.22680000 0.0420000 Uiso calc 0.5 H
H71 -0.60680000 0.28670000 1.21070000 0.0460000 Uiso calc 0.5 H
H72 -0.46440000 0.18740000 1.27660000 0.0460000 Uiso calc 0.5 H
H73 -0.41320000 0.30840000 1.35230000 0.0460000 Uiso calc 0.5 H
H81 -0.53210000 0.43770000 1.01730000 0.0420000 Uiso calc 0.5 H
H82 -0.35000000 0.46060000 1.17200000 0.0420000 Uiso calc 0.5 H
H83 -0.33250000 0.43970000 0.98640000 0.0420000 Uiso calc 0.5 H
H41' 0.02264000 0.31228000 1.01305000 0.0540000 Uiso calc 0.5 H
H42' 0.01299000 0.20814000 1.12854000 0.0540000 Uiso calc 0.5 H
H51' -0.18028000 0.39494000 1.07552000 0.0920000 Uiso calc 0.5 H
H52' -0.11357000 0.31930000 1.24088000 0.0920000 Uiso calc 0.5 H
H71' -0.63024000 0.38998000 1.07241000 0.0980000 Uiso calc 0.5 H
H72' -0.44941000 0.45454000 1.18152000 0.0980000 Uiso calc 0.5 H
H73' -0.49467000 0.44645000 0.98026000 0.0980000 Uiso calc 0.5 H
H81' -0.54330000 0.21051000 1.21181000 0.1160000 Uiso calc 0.5 H
H82' -0.34773000 0.15179000 1.23366000 0.1160000 Uiso calc 0.5 H
H83' -0.35929000 0.25797000 1.34451000 0.1160000 Uiso calc 0.5 H

loop_
_atom_site_aniso_label
_atom_site_aniso_U_11
_atom_site_aniso_U_22
_atom_site_aniso_U_33
_atom_site_aniso_U_12
_atom_site_aniso_U_13
_atom_site_aniso_U_23
Cl 0.0682(3) 0.0906(6) 0.0705(3) -0.0182(4) 0.0443(2) -0.0047(4)
O1 0.0221(6) 0.0557(10) 0.0653(9) -0.0177(9) 0.0088(6) -0.0025(7)
N1 0.0193(6) 0.0536(11) 0.0474(9) -0.0109(9) 0.0104(6) -0.0036(8)
C1 0.0212(7) 0.0295(9) 0.0493(10) -0.0031(9) 0.0098(7) -0.0008(8)
C2 0.0232(7) 0.0378(11) 0.0445(10) -0.0094(9) 0.0070(7) -0.0020(8)
C3 0.0261(7) 0.0357(10) 0.0369(9) -0.0022(9) 0.0093(6) -0.0005(8)
C4 0.0212(8) 0.0670(17) 0.0482(12) -0.0173(12) 0.0080(8) -0.0061(10)
C5 0.0282(16) 0.046(2) 0.0283(17) 0.0039(18) 0.0044(14) 0.0005(18)
C6 0.0261(7) 0.0412(11) 0.0398(9) -0.0057(9) 0.0123(6) -0.0018(8)
C7 0.0315(15) 0.074(4) 0.056(2) -0.004(3) 0.0272(13) -0.004(2)
C8 0.0367(18) 0.031(2) 0.044(2) -0.0066(19) 0.0121(16) -0.0044(18)
C5' 0.040(2) 0.177(6) 0.108(4) -0.104(3) 0.033(2) -0.050(3)
C7' 0.095(6) 0.067(4) 0.112(6) -0.043(4) 0.012(5) 0.003(4)
C8' 0.160(8) 0.127(7) 0.046(3) 0.018(4) 0.000(4) -0.068(6)
C9 0.0256(7) 0.0346(10) 0.0404(9) -0.0022(9) 0.0081(7) 0.0025(8)
C10 0.0274(8) 0.0394(10) 0.0403(9) 0.0000(10) 0.0094(7) 0.0018(9)
C11 0.0367(8) 0.0498(13) 0.0400(9) -0.0016(12) 0.0145(6) 0.0048(11)
C12 0.0505(13) 0.0464(14) 0.0499(13) -0.0111(12) 0.0100(11) 0.0054(12)
C13 0.0362(10) 0.0453(13) 0.0694(16) -0.0166(13) 0.0123(11) -0.0053(11)
C14 0.0304(8) 0.0419(12) 0.0639(11) -0.0093(13) 0.0184(7) -0.0032(10)

loop_
_atom_type_symbol
_atom_type_description
_atom_type_scat_dispersion_real
_atom_type_scat_dispersion_imag
_atom_type_scat_source
Cl 'Chlorine    ' 0.1484 0.1585 'Int. Tab. C, 4.2.6.8, 6.1.1.4'
'O ' 'Oxygen      ' 0.0106 0.0060 'Int. Tab. C, 4.2.6.8, 6.1.1.4'
'N ' 'Nitrogen    ' 0.0061 0.0033 'Int. Tab. C, 4.2.6.8, 6.1.1.4'
'C ' 'Carbon      ' 0.0033 0.0016 'Int. Tab. C, 4.2.6.8, 6.1.1.4'
'H ' 'Hydrogen    ' 0.0000 0.0000 'Int. Tab. C, 4.2.6.8, 6.1.1.4'

loop_
_geom_angle_atom_site_label_1
_geom_angle_atom_site_label_2
_geom_angle_atom_site_label_3
_geom_angle
_geom_angle_publ_flag
C3 N1 C9 131.3(2) no
C3 N1 H1 117(2) no
C9 N1 H1 111(2) no
O1 C1 C2 120.5(2) no
O1 C1 C6 119.3(2) no
C2 C1 C6 120.3(2) no
C1 C2 C3 122.5(2) no
C1 C2 H2 109(2) no
C3 C2 H2 128(2) no
N1 C3 C2 126.0(2) no
N1 C3 C4 113.2(2) no
C2 C3 C4 120.7(2) no
C3 C4 C5 111.5(3) no
C3 C4 C5' 114.5(4) no
C3 C4 H41 108.8(3) no
C3 C4 H42 109.1(2) no
C3 C4 H41' 107.8(3) no
C3 C4 H42' 108.4(2) no
C5 C4 C5' 34.9(4) no
C5 C4 H41 109.0(3) no
C5 C4 H42 109.3(3) no
C5 C4 H41' 135.4(3) no
C5 C4 H42' 77.2(3) no
C5' C4 H41 75.7(5) no
C5' C4 H42 131.7(4) no
C5' C4 H41' 108.4(4) no
C5' C4 H42' 108.3(5) no
H41 C4 H42 109.1(3) no
H41 C4 H41' 36.30(10) no
H41 C4 H42' 136.3(4) no
H42 C4 H41' 75.6(3) no
H42 C4 H42' 35.70(10) no
H41' C4 H42' 109.3(3) no
C4 C5 C6 111.3(3) no
C4 C5 C5' 61.1(6) no
C4 C5 C8' 148.3(5) no
C4 C5 H51 109.1(4) no
C4 C5 H52 109.5(4) no
C4 C5 H42' 34.6(2) no
C4 C5 H52' 95.1(4) no
C6 C5 C5' 69.2(6) no
C6 C5 C8' 45.7(5) no
C6 C5 H51 108.7(4) no
C6 C5 H52 109.3(4) no
C6 C5 H42' 142.1(4) no
C6 C5 H52' 103.1(4) no
C5' C5 C8' 112.7(8) no
C5' C5 H51 83.3(7) no
C5' C5 H52 167.0(10) no
C5' C5 H42' 92.4(6) no
C5' C5 H52' 64.2(8) no
C8' C5 H51 100.3(5) no
C8' C5 H52 70.2(5) no
C8' C5 H42' 148.5(5) no
C8' C5 H52' 110.1(6) no
H51 C5 H52 108.9(6) no
H51 C5 H42' 101.3(4) no
H51 C5 H52' 19.50(10) no
H52 C5 H42' 81.2(3) no
H52 C5 H52' 127.6(7) no
H42' C5 H52' 97.6(4) no
C1 C6 C5 111.2(3) no
C1 C6 C7 112.2(3) no
C1 C6 C8 107.7(3) no
C1 C6 C5' 109.6(4) no
C1 C6 C7' 106.9(4) no
C1 C6 C8' 106.4(4) no
C5 C6 C7 105.8(3) no
C5 C6 C8 112.4(4) no
C5 C6 C5' 34.5(4) no
C5 C6 C7' 133.8(5) no
C5 C6 C8' 83.0(6) no
C7 C6 C8 107.7(4) no
C7 C6 C5' 131.6(4) no
C7 C6 C7' 82.4(5) no
C7 C6 C8' 28.4(5) no
C8 C6 C5' 81.1(5) no
C8 C6 C7' 28.5(5) no
C8 C6 C8' 133.5(6) no
C5' C6 C7' 107.7(6) no
C5' C6 C8' 115.6(7) no
C7' C6 C8' 110.4(7) no
C6 C7 C7' 47.2(4) no
C6 C7 C8' 64.0(10) no
C6 C7 H71 111.9(5) no
C6 C7 H72 109.7(5) no
C6 C7 H73 107.8(4) no
C6 C7 H81' 105.4(6) no
C6 C7 H83' 95.5(4) no
C7' C7 C8' 110.0(10) no
C7' C7 H71 76.9(5) no
C7' C7 H72 155.5(7) no
C7' C7 H73 91.1(5) no
C7' C7 H81' 123.2(8) no
C7' C7 H83' 113.0(6) no
C8' C7 H71 146.0(10) no
C8' C7 H72 50.0(10) no
C8' C7 H73 104.0(10) no
C8' C7 H81' 78.0(10) no
C8' C7 H83' 62.0(10) no
H71 C7 H72 111.9(7) no
H71 C7 H73 108.9(5) no
H71 C7 H81' 71.6(6) no
H71 C7 H83' 147.3(6) no
H72 C7 H73 106.4(8) no
H72 C7 H81' 46.7(4) no
H72 C7 H83' 72.5(5) no
H73 C7 H81' 143.4(8) no
H73 C7 H83' 42.9(3) no
H81' C7 H83' 119.1(6) no
C6 C8 C5' 48.2(4) no
C6 C8 C7' 73.4(9) no
C6 C8 H81 108.6(5) no
C6 C8 H82 110.1(5) no
C6 C8 H83 110.1(5) no
C6 C8 H51' 77.3(3) no
C6 C8 H72' 103.1(4) no
C6 C8 H73' 120.3(5) no
C5' C8 C7' 119.0(10) no
C5' C8 H81 153.4(6) no
C5' C8 H82 93.8(5) no
C5' C8 H83 75.1(4) no
C5' C8 H51' 29.6(3) no
C5' C8 H72' 119.6(5) no
C5' C8 H73' 142.8(6) no
C7' C8 H81 50.0(10) no
C7' C8 H82 89.0(10) no
C7' C8 H83 156.0(10) no
C7' C8 H51' 147.0(10) no
C7' C8 H72' 50.0(10) no
C7' C8 H73' 78.0(10) no
H81 C8 H82 108.5(6) no
H81 C8 H83 108.6(6) no
H81 C8 H51' 158.8(6) no
H81 C8 H72' 73.7(4) no
H81 C8 H73' 28.9(2) no
H82 C8 H83 110.9(6) no
H82 C8 H51' 87.5(4) no
H82 C8 H72' 40.3(2) no
H82 C8 H73' 120.9(6) no
H83 C8 H51' 51.3(3) no
H83 C8 H72' 143.3(6) no
H83 C8 H73' 79.7(5) no
H51' C8 H72' 125.7(4) no
H51' C8 H73' 130.4(5) no
H72' C8 H73' 96.9(5) no
C4 C5' C5 84.1(7) no
C4 C5' C6 127.3(6) no
C4 C5' C8 143.9(6) no
C4 C5' H41 39.4(3) no
C4 C5' H51 105.9(6) no
C4 C5' H51' 105.8(8) no
C4 C5' H52' 105.8(7) no
C5 C5' C6 76.2(6) no
C5 C5' C8 122.1(9) no
C5 C5' H41 121.5(8) no
C5 C5' H51 50.7(5) no
C5 C5' H51' 166.0(10) no
C5 C5' H52' 59.2(7) no
C6 C5' C8 50.7(3) no
C6 C5' H41 142.2(6) no
C6 C5' H51 98.2(5) no
C6 C5' H51' 104.6(7) no
C6 C5' H52' 104.8(6) no
C8 C5' H41 115.0(5) no
C8 C5' H51 110.0(6) no
C8 C5' H51' 54.7(5) no
C8 C5' H52' 109.1(6) no
H41 C5' H51 119.0(6) no
H41 C5' H51' 66.6(4) no
H41 C5' H52' 112.9(7) no
H51 C5' H51' 115.5(8) no
H51 C5' H52' 9.00(10) no
H51' C5' H52' 107.4(9) no
C6 C7' C7 50.4(4) no
C6 C7' C8 78.0(10) no
C6 C7' H81 129.0(10) no
C6 C7' H82 99.0(7) no
C6 C7' H71' 111.2(9) no
C6 C7' H72' 123.0(10) no
C6 C7' H73' 112.5(8) no
C7 C7' C8 123.0(10) no
C7 C7' H81 149.0(10) no
C7 C7' H82 107.0(7) no
C7 C7' H71' 79.3(6) no
C7 C7' H72' 97.6(8) no
C7 C7' H73' 156.0(9) no
C8 C7' H81 81.0(10) no
C8 C7' H82 52.4(8) no
C8 C7' H71' 152(2) no
C8 C7' H72' 90.0(10) no
C8 C7' H73' 57.3(8) no
H81 C7' H82 104.0(10) no
H81 C7' H71' 72.7(9) no
H81 C7' H72' 103.0(10) no
H81 C7' H73' 24.4(4) no
H82 C7' H71' 144.0(10) no
H82 C7' H72' 39.5(5) no
H82 C7' H73' 91.3(8) no
H71' C7' H72' 105.0(10) no
H71' C7' H73' 95.3(9) no
H72' C7' H73' 106.0(10) no
C5 C8' C6 51.2(5) no
C5 C8' C7 127(2) no
C5 C8' H71 136.2(9) no
C5 C8' H72 150.0(10) no
C5 C8' H73 102.7(7) no
C5 C8' H81' 156.0(10) no
C5 C8' H82' 73.9(9) no
C5 C8' H83' 90.5(8) no
C6 C8' C7 88.0(10) no
C6 C8' H71 88.3(7) no
C6 C8' H72 154.0(10) no
C6 C8' H73 97.8(6) no
C6 C8' H81' 108.0(10) no
C6 C8' H82' 109.0(10) no
C6 C8' H83' 111.0(8) no
C7 C8' H71 18.7(8) no
C7 C8' H72 80.0(10) no
C7 C8' H73 44.3(8) no
C7 C8' H81' 54.0(10) no
C7 C8' H82' 159(2) no
C7 C8' H83' 73.0(10) no
H71 C8' H72 73.0(10) no
H71 C8' H73 62.6(5) no
H71 C8' H81' 37.2(6) no
H71 C8' H82' 145.0(10) no
H71 C8' H83' 89.9(9) no
H72 C8' H73 90.0(10) no
H72 C8' H81' 46.6(8) no
H72 C8' H82' 79.0(10) no
H72 C8' H83' 87.0(10) no
H73 C8' H81' 91.2(8) no
H73 C8' H82' 140.0(10) no
H73 C8' H83' 29.5(3) no
H81' C8' H82' 107.0(10) no
H81' C8' H83' 110.0(10) no
H82' C8' H83' 111.0(10) no
N1 C9 C10 116.6(2) no
N1 C9 C14 125.1(3) no
C10 C9 C14 118.2(2) no
C9 C10 C11 119.8(2) no
C9 C10 H10 128(2) no
C11 C10 H10 111(2) no
Cl C11 C10 118.2(2) no
Cl C11 C12 119.0(2) no
C10 C11 C12 122.7(3) no
C11 C12 C13 117.4(3) no
C11 C12 H12 113(3) no
C13 C12 H12 130(3) no
C12 C13 C14 121.2(3) no
C12 C13 H13 121(2) no
C14 C13 H13 117(2) no
C9 C14 C13 120.5(3) no
C9 C14 H14 119(5) no
C13 C14 H14 120(4) no
C4 H41 C5' 64.9(4) no
C4 H41 H41' 71.8(2) no
C5' H41 H41' 129.8(3) no
C4 H42 H41' 52.4(2) no
C4 H42 H42' 71.9(2) no
H41' H42 H42' 121.4000 no
C5 H51 C5' 46.0(5) no
C5 H51 H52' 72.7(3) no
C5' H51 H52' 28.1(4) no
C7 H71 C8' 15.0(6) no
C7 H71 H81' 48.5(4) no
C8' H71 H81' 35.4(5) no
C7 H72 C8' 50.0(10) no
C7 H72 H81' 55.1(4) no
C7 H72 H82' 109.6(4) no
C7 H72 H83' 55.6(5) no
C8' H72 H81' 84.3(8) no
C8' H72 H82' 59.0(10) no
C8' H72 H83' 53.0(10) no
H81' H72 H82' 117.4000 no
H81' H72 H83' 110.7000 no
H82' H72 H83' 87.2000 no
C7 H73 C8' 31.8(6) no
C7 H73 H83' 69.5(4) no
C8' H73 H83' 38.7(6) no
C8 H81 C7' 49.1(9) no
C8 H81 H71' 115.1(3) no
C8 H81 H73' 66.4(3) no
C7' H81 H71' 66.7(8) no
C7' H81 H73' 114.4(8) no
H71' H81 H73' 159.0000 no
C8 H82 C7' 38.7(6) no
C8 H82 H72' 86.0(4) no
C7' H82 H72' 49.0(6) no
C8 H83 H73' 48.4(4) no
C4 H41' H41 71.9(2) no
C4 H41' H42 52.0(2) no
H41 H41' H42 119.6000 no
C4 H42' C5 68.2(3) no
C4 H42' H42 72.4(2) no
C5 H42' H42 133.1(2) no
C8 H51' C5' 95.7(5) no
C5 H52' C5' 56.7(6) no
C5 H52' H51 87.8(3) no
C5' H52' H51 142.8(5) no
C7' H71' H81 40.6(7) no
C8 H72' C7' 39.5(7) no
C8 H72' H82 53.7(3) no
C7' H72' H82 91.5(8) no
C8 H73' C7' 44.4(7) no
C8 H73' H81 84.7(4) no
C8 H73' H83 52.0(4) no
C7' H73' H81 41.2(6) no
C7' H73' H83 95.9(7) no
H81 H73' H83 136.6000 no
C7 H81' C8' 48.7(9) no
C7 H81' H71 59.9(6) no
C7 H81' H72 78.2(4) no
C8' H81' H71 107.5(9) no
C8' H81' H72 49.1(7) no
H71 H81' H72 128.5000 no
C8' H82' H72 41.3(9) no
C7 H83' C8' 45.3(7) no
C7 H83' H72 51.8(3) no
C7 H83' H73 67.6(4) no
C8' H83' H72 39.5(7) no
C8' H83' H73 111.8(8) no
H72 H83' H73 109.1000 no

loop_
_geom_bond_atom_site_label_1
_geom_bond_atom_site_label_2
_geom_bond_distance
_geom_bond_publ_flag
Cl C11 1.747(3) no
O1 C1 1.237(3) no
N1 C3 1.368(4) no
N1 C9 1.391(4) no
N1 H1 0.78(2) no
C1 C2 1.437(4) no
C1 C6 1.519(4) no
C2 C3 1.351(3) no
C2 H2 1.00(2) no
C3 C4 1.496(4) no
C4 C5 1.549(6) no
C4 C5' 1.360(10) no
C4 H41 0.955(4) no
C4 H42 0.949(3) no
C4 H41' 0.955(3) no
C4 H42' 0.946(3) no
C5 C6 1.526(5) no
C5 C5' 0.890(10) no
C5 C8' 1.940(10) no
C5 H51 0.958(5) no
C5 H52 0.948(6) no
C5 H42' 1.627(6) no
C5 H52' 0.916(6) no
C6 C7 1.565(7) no
C6 C8 1.524(7) no
C6 C5' 1.469(8) no
C6 C7' 1.490(10) no
C6 C8' 1.400(10) no
C7 C7' 2.010(10) no
C7 C8' 0.740(10) no
C7 H71 0.920(5) no
C7 H72 0.951(9) no
C7 H73 0.986(6) no
C7 H81' 0.797(8) no
C7 H83' 0.998(5) no
C8 C5' 1.950(10) no
C8 C7' 0.740(10) no
C8 H81 0.970(5) no
C8 H82 0.941(5) no
C8 H83 0.941(6) no
C8 H51' 1.597(6) no
C8 H72' 1.166(6) no
C8 H73' 0.892(5) no
C5' H41 1.458(9) no
C5' H51 1.230(8) no
C5' H51' 0.960(10) no
C5' H52' 0.960(8) no
C7' H81 0.750(10) no
C7' H82 1.190(10) no
C7' H71' 1.060(10) no
C7' H72' 0.900(10) no
C7' H73' 1.040(10) no
C8' H71 1.590(10) no
C8' H72 0.730(10) no
C8' H73 1.370(10) no
C8' H81' 0.970(10) no
C8' H82' 0.960(10) no
C8' H83' 0.920(10) no
C9 C10 1.391(4) no
C9 C14 1.391(4) no
C10 C11 1.359(4) no
C10 H10 1.17(3) no
C11 C12 1.369(5) no
C12 C13 1.386(6) no
C12 H12 1.05(5) no
C13 C14 1.366(5) no
C13 H13 1.00(3) no
C14 H14 0.91(7) no
H41 H41' 0.59540(10) no
H41 H41' 0.59540(10) no
H42 H41' 1.16730(10) no
H42 H41' 1.16730(10) no
H42 H42' 0.58050(10) no
H42 H42' 0.58050(10) no
H51 H52' 0.3198000 no
H51 H52' 0.3198000 no
H71 H81' 1.00920(10) no
H71 H81' 1.00920(10) no
H72 H81' 0.70640(10) no
H72 H81' 0.70640(10) no
H72 H82' 1.09390(10) no
H72 H82' 1.09390(10) no
H72 H83' 1.15320(10) no
H72 H83' 1.15320(10) no
H73 H83' 0.72580(10) no
H73 H83' 0.72580(10) no
H81 H71' 1.10200(10) no
H81 H71' 1.10200(10) no
H81 H73' 0.47110(10) no
H81 H73' 0.47110(10) no
H82 H72' 0.75650(10) no
H82 H72' 0.75650(10) no
H83 H73' 1.1750(2) no
H83 H73' 1.1750(2) no

loop_
_geom_contact_atom_site_label_1
_geom_contact_atom_site_label_2
_geom_contact_distance
Cl C10 2.673(3)
Cl C12 2.692(4)
Cl H10 2.65(4)
Cl H12 2.68(5)
O1 C2 2.323(3)
O1 C6 2.383(3)
O1 C7 2.867(6)
O1 C7' 2.780(10)
O1 C8' 2.876(9)
O1 H2 2.40(3)
O1 H71 2.683(2)
O1 H81 2.793(2)
O1 H71' 2.482(2)
O1 H73' 2.886(2)
O1 H81' 2.540(2)
N1 C2 2.424(4)
N1 C4 2.393(4)
N1 C10 2.366(4)
N1 C14 2.469(4)
N1 H2 2.79(3)
N1 H10 2.76(4)
N1 H14 2.65(8)
N1 H41 2.803(3)
N1 H42 2.436(3)
N1 H41' 2.527(3)
N1 H42' 2.641(3)
C1 C3 2.444(4)
C1 C4 2.889(3)
C1 C5 2.513(5)
C1 C7 2.560(7)
C1 C8 2.457(6)
C1 C5' 2.442(8)
C1 C7' 2.419(11)
C1 C8' 2.340(10)
C1 H2 2.00(3)
C1 H52 2.782(2)
C1 H71 2.769(3)
C1 H72 2.787(3)
C1 H81 2.599(3)
C1 H83 2.645(3)
C1 H51' 2.851(2)
C1 H71' 2.620(3)
C1 H73' 2.578(3)
C1 H81' 2.454(3)
C1 H82' 2.491(3)
C2 C4 2.476(3)
C2 C5 2.851(5)
C2 C6 2.563(4)
C2 C5' 2.758(9)
C2 H14 2.60(9)
C2 H41 2.895(3)
C3 C5 2.517(6)
C3 C6 2.933(4)
C3 C5' 2.406(10)
C3 C9 2.515(4)
C3 H1 1.86(3)
C3 H2 2.11(3)
C3 H14 2.90(8)
C3 H41 2.018(3)
C3 H42 2.017(2)
C3 H52 2.762(3)
C3 H41' 2.007(3)
C3 H42' 2.007(2)
C3 H51' 2.847(3)
C4 C6 2.539(4)
C4 H1 2.42(3)
C4 H51 2.072(3)
C4 H52 2.069(3)
C4 H83 2.851(3)
C4 H51' 1.872(4)
C4 H52' 1.868(3)
C5 C7 2.465(8)
C5 C8 2.534(8)
C5 C7' 2.777(13)
C5 H41 2.068(6)
C5 H42 2.068(6)
C5 H72 2.608(6)
C5 H73 2.612(6)
C5 H82 2.736(6)
C5 H83 2.731(6)
C5 H41' 2.328(6)
C5 H51' 1.841(6)
C5 H81' 2.855(5)
C5 H82' 1.914(6)
C5 H83' 2.159(6)
C6 H41 2.770(3)
C6 H51 2.047(2)
C6 H52 2.046(3)
C6 H71 2.091(3)
C6 H72 2.088(3)
C6 H73 2.089(3)
C6 H81 2.050(3)
C6 H82 2.048(3)
C6 H83 2.048(3)
C6 H42' 2.982(3)
C6 H51' 1.951(3)
C6 H52' 1.949(2)
C6 H71' 2.119(3)
C6 H72' 2.119(3)
C6 H73' 2.119(3)
C6 H81' 1.936(3)
C6 H82' 1.934(3)
C6 H83' 1.935(3)
C7 C8 2.495(10)
C7 C5' 2.769(11)
C7 H51 2.687(6)
C7 H52 2.541(6)
C7 H81 2.684(8)
C7 H82 2.621(8)
C7 H52' 2.765(6)
C7 H71' 2.094(7)
C7 H72' 2.311(9)
C7 H73' 2.993(8)
C7 H82' 1.673(8)
C8 C8' 2.689(15)
C8 H41 2.884(6)
C8 H51 2.634(5)
C8 H71 2.676(6)
C8 H73 2.666(6)
C8 H52' 2.435(5)
C8 H71' 1.750(6)
C8 H83' 2.877(6)
C5' C7' 2.391(15)
C5' C8' 2.430(18)
C5' H42 2.117(9)
C5' H52 1.828(11)
C5' H73 2.903(9)
C5' H81 2.846(8)
C5' H82 2.217(10)
C5' H83 1.932(10)
C5' H41' 1.895(9)
C5' H42' 1.887(10)
C5' H72' 2.718(10)
C5' H73' 2.711(8)
C5' H82' 2.632(11)
C5' H83' 2.645(9)
C7' C8' 2.377(17)
C7' H51 2.905(11)
C7' H71 2.015(12)
C7' H72 2.906(11)
C7' H73 2.260(11)
C7' H83 1.646(13)
C7' H51' 2.257(13)
C7' H52' 2.774(11)
C7' H81' 2.540(11)
C7' H83' 2.574(10)
C8' H51 2.315(15)
C8' H52 1.852(15)
C8' H82 2.890(14)
C8' H52' 2.417(15)
C8' H71' 2.636(13)
C8' H72' 2.756(14)
C9 C11 2.379(4)
C9 C12 2.792(5)
C9 C13 2.394(4)
C9 H1 1.83(2)
C9 H2 3.00(3)
C9 H10 2.31(4)
C9 H14 1.99(7)
C10 C12 2.394(4)
C10 C13 2.743(4)
C10 C14 2.387(4)
C10 H1 2.38(3)
C11 C13 2.354(5)
C11 C14 2.725(5)
C11 H10 2.09(4)
C11 H12 2.02(5)
C12 C14 2.398(5)
C12 H13 2.08(4)
C13 H12 2.21(6)
C13 H14 1.99(8)
C14 H2 2.73(4)
C14 H13 2.03(4)
H1 H10 2.43(5)
H1 H41 2.74(3)
H1 H42 2.21(3)
H1 H41' 2.33(3)
H1 H42' 2.55(3)
H2 H14 2.09(10)
H12 H13 2.57(7)
H13 H14 2.29(9)
H41 H42 1.551000
H41 H51 2.319000
H41 H52 2.820000
H41 H83 2.358000
H41 H42' 1.765000
H41 H51' 1.393000
H41 H52' 2.034000
H42 H51 2.391000
H42 H52 2.320000
H42 H51' 2.626000
H42 H52' 2.267000
H51 H52 1.551000
H51 H72 2.945000
H51 H73 2.468000
H51 H82 2.496000
H51 H83 2.880000
H51 H41' 2.573000
H51 H42' 2.043000
H51 H51' 1.862000
H51 H72' 2.947000
H51 H82' 2.467000
H51 H83' 2.129000
H52 H72 2.325000
H52 H73 2.753000
H52 H41' 2.944000
H52 H42' 1.754000
H52 H51' 2.787000
H52 H52' 1.673000
H52 H81' 2.740000
H52 H82' 1.381000
H52 H83' 2.115000
H71 H72 1.551000
H71 H73 1.551000
H71 H81 2.523000
H71 H82 2.857000
H71 H71' 1.620000
H71 H72' 2.334000
H71 H73' 2.920000
H71 H82' 2.437000
H71 H83' 1.841000
H72 H73 1.551000
H72 H71' 2.944000
H73 H81 2.984000
H73 H82 2.432000
H73 H52' 2.603000
H73 H71' 2.523000
H73 H72' 2.166000
H73 H81' 1.693000
H73 H82' 2.192000
H81 H82 1.551000
H81 H83 1.551000
H81 H51' 2.526000
H81 H72' 1.291000
H82 H83 1.551000
H82 H51' 1.818000
H82 H52' 2.345000
H82 H71' 2.135000
H82 H73' 1.595000
H82 H83' 2.769000
H83 H41' 2.952000
H83 H51' 1.247000
H83 H52' 2.607000
H83 H71' 2.540000
H83 H72' 2.000000
H41' H42' 1.551000
H41' H51' 1.960000
H41' H52' 2.327000
H42' H51' 2.581000
H42' H52' 1.969000
H51' H52' 1.551000
H51' H72' 2.466000
H51' H73' 2.279000
H52' H72' 2.846000
H52' H82' 2.602000
H52' H83' 2.308000
H71' H72' 1.551000
H71' H73' 1.551000
H71' H81' 2.387000
H71' H83' 2.922000
H72' H73' 1.551000
H72' H81' 2.982000
H72' H83' 2.644000
H81' H82' 1.551000
H81' H83' 1.551000
H82' H83' 1.551000

loop_
_geom_hbond_atom_site_label_D
_geom_hbond_atom_site_label_H
_geom_hbond_atom_site_label_A
_geom_hbond_site_symmetry_A
_geom_hbond_distance_DH
_geom_hbond_distance_HA
_geom_hbond_distance_DA
_geom_hbond_angle_DHA
N1 H1 O1 1_655 0.78(2) 2.12(2) 2.893(3) 169(2)

loop_
_geom_torsion_atom_site_label_1
_geom_torsion_atom_site_label_2
_geom_torsion_atom_site_label_3
_geom_torsion_atom_site_label_4
_geom_torsion
_geom_torsion_publ_flag
C9 N1 C3 C2 -7.1(5) no
C9 N1 C3 C4 174.1(3) no
H1 N1 C3 C2 173(2) no
H1 N1 C3 C4 -5(2) no
C3 N1 C9 C10 159.1(3) no
C3 N1 C9 C14 -25.2(5) no
H1 N1 C9 C10 -20(2) no
H1 N1 C9 C14 155(2) no
O1 C1 C2 C3 179.0(3) no
O1 C1 C2 H2 5(2) no
C6 C1 C2 C3 -0.3(4) no
C6 C1 C2 H2 -173(2) no
O1 C1 C6 C5 157.6(3) no
O1 C1 C6 C7 39.3(4) no
O1 C1 C6 C8 -79.0(4) no
O1 C1 C6 C5' -165.6(4) no
O1 C1 C6 C7' -49.2(6) no
O1 C1 C6 C8' 68.8(6) no
C2 C1 C6 C5 -23.2(4) no
C2 C1 C6 C7 -141.4(3) no
C2 C1 C6 C8 100.3(3) no
C2 C1 C6 C5' 13.7(5) no
C2 C1 C6 C7' 130.1(5) no
C2 C1 C6 C8' -111.9(6) no
C1 C2 C3 N1 177.5(3) no
C1 C2 C3 C4 -3.8(4) no
H2 C2 C3 N1 -9(2) no
H2 C2 C3 C4 169(2) no
N1 C3 C4 C5 -150.6(3) no
N1 C3 C4 C5' 171.5(5) no
N1 C3 C4 H41 89.1(3) no
N1 C3 C4 H42 -29.8(4) no
N1 C3 C4 H41' 50.8(3) no
N1 C3 C4 H42' -67.5(3) no
C2 C3 C4 C5 30.5(4) no
C2 C3 C4 C5' -7.4(6) no
C2 C3 C4 H41 -89.8(3) no
C2 C3 C4 H42 151.4(3) no
C2 C3 C4 H41' -128.1(3) no
C2 C3 C4 H42' 113.6(3) no
C3 C4 C5 C6 -52.9(4) no
C3 C4 C5 C5' -102.4(8) no
C3 C4 C5 C8' -15.0(10) no
C3 C4 C5 H51 -172.9(4) no
C3 C4 C5 H52 68.0(5) no
C3 C4 C5 H42' 105.0(3) no
C3 C4 C5 H52' -159.1(3) no
C5' C4 C5 C6 49.5(7) no
C5' C4 C5 C8' 87.0(10) no
C5' C4 C5 H51 -70.5(8) no
C5' C4 C5 H52 170.0(10) no
C5' C4 C5 H42' -152.6(8) no
C5' C4 C5 H52' -56.7(8) no
H41 C4 C5 C6 67.2(4) no
H41 C4 C5 C5' 17.7(8) no
H41 C4 C5 C8' 104.0(10) no
H41 C4 C5 H51 -52.8(5) no
H41 C4 C5 H52 -171.9(4) no
H41 C4 C5 H42' -134.9(4) no
H41 C4 C5 H52' -39.0(5) no
H42 C4 C5 C6 -173.6(3) no
H42 C4 C5 C5' 136.9(8) no
H42 C4 C5 C8' -136.4(9) no
H42 C4 C5 H51 66.4(5) no
H42 C4 C5 H52 -52.7(5) no
H42 C4 C5 H42' -15.7(2) no
H42 C4 C5 H52' 80.2(4) no
H41' C4 C5 C6 97.4(5) no
H41' C4 C5 C5' 47.9(9) no
H41' C4 C5 C8' 134.6(9) no
H41' C4 C5 H51 -22.6(7) no
H41' C4 C5 H52 -141.7(4) no
H41' C4 C5 H42' -104.7(5) no
H41' C4 C5 H52' -8.8(7) no
H42' C4 C5 C6 -157.9(4) no
H42' C4 C5 C5' 152.6(8) no
H42' C4 C5 C8' -120.0(10) no
H42' C4 C5 H51 82.1(4) no
H42' C4 C5 H52 -37.0(4) no
H42' C4 C5 H52' 95.9(4) no
C3 C4 C5' C5 92.9(7) no
C3 C4 C5' C6 25.0(10) no
C3 C4 C5' C8 -46.0(10) no
C3 C4 C5' H41 -104.4(3) no
C3 C4 C5' H51 139.1(5) no
C3 C4 C5' H51' -97.8(7) no
C3 C4 C5' H52' 148.5(6) no
C5 C4 C5' C6 -67.7(8) no
C5 C4 C5' C8 -139(2) no
C5 C4 C5' H41 162.7(8) no
C5 C4 C5' H51 46.2(6) no
C5 C4 C5' H51' 169.0(10) no
C5 C4 C5' H52' 55.6(7) no
H41 C4 C5' C5 -162.7(8) no
H41 C4 C5' C6 129.6(8) no
H41 C4 C5' C8 58.0(10) no
H41 C4 C5' H51 -116.5(6) no
H41 C4 C5' H51' 6.6(6) no
H41 C4 C5' H52' -107.1(7) no
H42 C4 C5' C5 -59.8(9) no
H42 C4 C5' C6 -127.4(7) no
H42 C4 C5' C8 160.4(8) no
H42 C4 C5' H41 102.9(6) no
H42 C4 C5' H51 -13.0(10) no
H42 C4 C5' H51' 109.5(8) no
H42 C4 C5' H52' -3.0(10) no
H41' C4 C5' C5 -146.7(6) no
H41' C4 C5' C6 145.6(7) no
H41' C4 C5' C8 74.0(10) no
H41' C4 C5' H41 16.0(3) no
H41' C4 C5' H51 -100.5(6) no
H41' C4 C5' H51' 22.6(9) no
H41' C4 C5' H52' -91.1(7) no
H42' C4 C5' C5 -28.2(8) no
H42' C4 C5' C6 -95.9(8) no
H42' C4 C5' C8 -168.0(9) no
H42' C4 C5' H41 134.5(4) no
H42' C4 C5' H51 18.0(7) no
H42' C4 C5' H51' 141.1(6) no
H42' C4 C5' H52' 27.4(9) no
C3 C4 H41 C5' 111.4(5) no
C3 C4 H41 H41' -94.8(2) no
C5 C4 H41 C5' -10.4(5) no
C5 C4 H41 H41' 143.4(3) no
C5' C4 H41 H41' 153.8(4) no
H42 C4 H41 C5' -129.7(5) no
H42 C4 H41 H41' 24.1(2) no
H41' C4 H41 C5' -153.8(4) no
H42' C4 H41 C5' -101.6(6) no
H42' C4 H41 H41' 52.2(4) no
C3 C4 H42 H41' 104.2(3) no
C3 C4 H42 H42' -95.3(2) no
C5 C4 H42 H41' -133.6(4) no
C5 C4 H42 H42' 26.9(3) no
C5' C4 H42 H41' -102.0(7) no
C5' C4 H42 H42' 58.5(6) no
H41 C4 H42 H41' -14.40(10) no
H41 C4 H42 H42' 146.1(3) no
H41' C4 H42 H42' 160.5(2) no
H42' C4 H42 H41' -160.5(2) no
C3 C4 H41' H41 97.7(2) no
C3 C4 H41' H42 -105.8(3) no
C5 C4 H41' H41 -53.4(4) no
C5 C4 H41' H42 103.2(5) no
C5' C4 H41' H41 -26.8(4) no
C5' C4 H41' H42 129.7(5) no
H41 C4 H41' H42 156.5(2) no
H42 C4 H41' H41 -156.5(2) no
H42' C4 H41' H41 -144.6(3) no
H42' C4 H41' H42 11.90(10) no
C3 C4 H42' C5 -108.7(3) no
C3 C4 H42' H42 97.3(2) no
C5 C4 H42' H42 -154.0(2) no
C5' C4 H42' C5 16.1(5) no
C5' C4 H42' H42 -137.9(5) no
H41 C4 H42' C5 104.3(5) no
H41 C4 H42' H42 -49.8(4) no
H42 C4 H42' C5 154.0(2) no
H41' C4 H42' C5 134.0(4) no
H41' C4 H42' H42 -20.0(2) no
C4 C5 C6 C1 48.8(4) no
C4 C5 C6 C7 170.8(4) no
C4 C5 C6 C8 -72.0(4) no
C4 C5 C6 C5' -45.3(7) no
C4 C5 C6 C7' -94.6(7) no
C4 C5 C6 C8' 153.7(6) no
C5' C5 C6 C1 94.1(7) no
C5' C5 C6 C7 -143.9(8) no
C5' C5 C6 C8 -26.6(8) no
C5' C5 C6 C7' -48.0(10) no
C5' C5 C6 C8' -161.0(9) no
C8' C5 C6 C1 -104.9(6) no
C8' C5 C6 C7 17.1(6) no
C8' C5 C6 C8 134.4(6) no
C8' C5 C6 C5' 161.0(9) no
C8' C5 C6 C7' 111.7(9) no
H51 C5 C6 C1 169.0(4) no
H51 C5 C6 C7 -69.0(5) no
H51 C5 C6 C8 48.3(6) no
H51 C5 C6 C5' 74.9(8) no
H51 C5 C6 C7' 25.6(9) no
H51 C5 C6 C8' -86.1(7) no
H52 C5 C6 C1 -72.2(5) no
H52 C5 C6 C7 49.8(6) no
H52 C5 C6 C8 167.0(4) no
H52 C5 C6 C5' -166.4(9) no
H52 C5 C6 C7' 144.4(7) no
H52 C5 C6 C8' 32.7(7) no
H42' C5 C6 C1 28.5(7) no
H42' C5 C6 C7 150.5(6) no
H42' C5 C6 C8 -92.2(6) no
H42' C5 C6 C5' -65.6(8) no
H42' C5 C6 C7' -114.9(8) no
H42' C5 C6 C8' 133.4(8) no
H52' C5 C6 C1 149.6(4) no
H52' C5 C6 C7 -88.4(5) no
H52' C5 C6 C8 28.9(6) no
H52' C5 C6 C5' 55.5(7) no
H52' C5 C6 C7' 6.2(9) no
H52' C5 C6 C8' -105.5(7) no
C4 C5 C5' C6 130.7(6) no
C4 C5 C5' C8 153.0(10) no
C4 C5 C5' H41 -12.8(6) no
C4 C5 C5' H51 -116.2(5) no
C4 C5 C5' H51' -133(5) no
C4 C5 C5' H52' -112.4(6) no
C6 C5 C5' C4 -130.7(6) no
C6 C5 C5' C8 22.5(6) no
C6 C5 C5' H41 -143.0(10) no
C6 C5 C5' H51 113.0(4) no
C6 C5 C5' H51' 95(5) no
C6 C5 C5' H52' 116.9(5) no
C8' C5 C5' C4 -145.4(6) no
C8' C5 C5' C6 -14.6(7) no
C8' C5 C5' C8 8.0(10) no
C8' C5 C5' H41 -158.2(7) no
C8' C5 C5' H51 98.3(7) no
C8' C5 C5' H51' 81(5) no
C8' C5 C5' H52' 102.2(7) no
H51 C5 C5' C4 116.2(5) no
H51 C5 C5' C6 -113.0(4) no
H51 C5 C5' C8 -90.5(8) no
H51 C5 C5' H41 103.5(9) no
H51 C5 C5' H51' -17(5) no
H51 C5 C5' H52' 3.9(2) no
H52 C5 C5' C4 -44(4) no
H52 C5 C5' C6 86(4) no
H52 C5 C5' C8 108(4) no
H52 C5 C5' H41 -57(4) no
H52 C5 C5' H51 -160(4) no
H52 C5 C5' H51' -178(3) no
H52 C5 C5' H52' -156(4) no
H42' C5 C5' C4 15.1(4) no
H42' C5 C5' C6 145.9(4) no
H42' C5 C5' C8 168.4(7) no
H42' C5 C5' H41 2.4(9) no
H42' C5 C5' H51 -101.1(4) no
H42' C5 C5' H51' -118(5) no
H42' C5 C5' H52' -97.2(4) no
H52' C5 C5' C4 112.4(6) no
H52' C5 C5' C6 -116.9(5) no
H52' C5 C5' C8 -94.3(9) no
H52' C5 C5' H41 99.6(9) no
H52' C5 C5' H51 -3.9(2) no
H52' C5 C5' H51' -21(5) no
C4 C5 C8' C6 -51.0(10) no
C4 C5 C8' C7 -99(2) no
C4 C5 C8' H71 -77(2) no
C4 C5 C8' H72 106(3) no
C4 C5 C8' H73 -141.8(8) no
C4 C5 C8' H81' -17(4) no
C4 C5 C8' H82' 79.0(10) no
C4 C5 C8' H83' -168.9(7) no
C6 C5 C8' C7 -47(2) no
C6 C5 C8' H71 -26.5(8) no
C6 C5 C8' H72 158(3) no
C6 C5 C8' H73 -89.9(8) no
C6 C5 C8' H81' 34(3) no
C6 C5 C8' H82' 131.0(10) no
C6 C5 C8' H83' -116.0(10) no
C5' C5 C8' C6 19.3(9) no
C5' C5 C8' C7 -28(2) no
C5' C5 C8' H71 -6(2) no
C5' C5 C8' H72 177(3) no
C5' C5 C8' H73 -70.0(10) no
C5' C5 C8' H81' 54(3) no
C5' C5 C8' H82' 150.0(10) no
C5' C5 C8' H83' -97.0(10) no
H51 C5 C8' C6 106.2(6) no
H51 C5 C8' C7 58(2) no
H51 C5 C8' H71 80.0(10) no
H51 C5 C8' H72 -95(3) no
H51 C5 C8' H73 16.4(8) no
H51 C5 C8' H81' 141(3) no
H51 C5 C8' H82' -122.6(8) no
H51 C5 C8' H83' -10.7(9) no
H52 C5 C8' C6 -147.2(7) no
H52 C5 C8' C7 164(2) no
H52 C5 C8' H71 -173.0(10) no
H52 C5 C8' H72 10(3) no
H52 C5 C8' H73 122.9(8) no
H52 C5 C8' H81' -112(3) no
H52 C5 C8' H82' -16.0(6) no
H52 C5 C8' H83' 95.9(9) no
H42' C5 C8' C6 -121.1(9) no
H42' C5 C8' C7 -169.0(10) no
H42' C5 C8' H71 -147.6(8) no
H42' C5 C8' H72 36(3) no
H42' C5 C8' H73 149.0(7) no
H42' C5 C8' H81' -86(3) no
H42' C5 C8' H82' 10.0(10) no
H42' C5 C8' H83' 122.0(9) no
H52' C5 C8' C6 88.8(6) no
H52' C5 C8' C7 40(2) no
H52' C5 C8' H71 62.0(10) no
H52' C5 C8' H72 -113(3) no
H52' C5 C8' H73 -1.1(9) no
H52' C5 C8' H81' 123(3) no
H52' C5 C8' H82' -140.0(8) no
H52' C5 C8' H83' -27.0(10) no
C4 C5 H51 C5' 56.2(7) no
C4 C5 H51 H52' 45.7(3) no
C6 C5 H51 C5' -65.3(7) no
C6 C5 H51 H52' -75.9(3) no
C5' C5 H51 H52' -10.5(6) no
C8' C5 H51 C5' -111.9(8) no
C8' C5 H51 H52' -122.4(5) no
H52 C5 H51 C5' 176.0(10) no
H52 C5 H51 H52' 165.1(6) no
H42' C5 H51 C5' 91.1(7) no
H42' C5 H51 H52' 80.6(3) no
H52' C5 H51 C5' 10.5(6) no
C4 C5 H42' H42 34.9(3) no
C6 C5 H42' C4 34.7(6) no
C6 C5 H42' H42 69.6(7) no
C5' C5 H42' C4 -23.8(7) no
C5' C5 H42' H42 11.1(8) no
C8' C5 H42' C4 120.0(10) no
C8' C5 H42' H42 155.0(9) no
H51 C5 H42' C4 -107.4(4) no
H51 C5 H42' H42 -72.5(4) no
H52 C5 H42' C4 144.9(4) no
H52 C5 H42' H42 179.80(10) no
H52' C5 H42' C4 -88.0(4) no
H52' C5 H42' H42 -53.2(5) no
C4 C5 H52' C5' 54.3(7) no
C4 C5 H52' H51 -137.3(3) no
C6 C5 H52' C5' -58.9(7) no
C6 C5 H52' H51 109.5(3) no
C5' C5 H52' H51 168.4(7) no
C8' C5 H52' C5' -106.2(9) no
C8' C5 H52' H51 62.2(5) no
H51 C5 H52' C5' -168.4(7) no
H52 C5 H52' C5' 174.0(10) no
H52 C5 H52' H51 -17.8(7) no
H42' C5 H52' C5' 89.0(7) no
H42' C5 H52' H51 -102.6(2) no
C1 C6 C7 C7' -105.2(5) no
C1 C6 C7 C8' 83.0(10) no
C1 C6 C7 H71 -60.0(6) no
C1 C6 C7 H72 64.9(6) no
C1 C6 C7 H73 -179.6(4) no
C1 C6 C7 H81' 16.0(7) no
C1 C6 C7 H83' 138.3(4) no
C5 C6 C7 C7' 133.5(5) no
C5 C6 C7 C8' -37.0(10) no
C5 C6 C7 H71 178.7(5) no
C5 C6 C7 H72 -56.4(6) no
C5 C6 C7 H73 59.0(6) no
C5 C6 C7 H81' -105.3(6) no
C5 C6 C7 H83' 16.9(6) no
C8 C6 C7 C7' 13.1(5) no
C8 C6 C7 C8' -157.0(10) no
C8 C6 C7 H71 58.4(7) no
C8 C6 C7 H72 -176.8(5) no
C8 C6 C7 H73 -61.3(6) no
C8 C6 C7 H81' 134.3(6) no
C8 C6 C7 H83' -103.4(5) no
C5' C6 C7 C7' 106.9(7) no
C5' C6 C7 C8' -64.0(10) no
C5' C6 C7 H71 152.1(6) no
C5' C6 C7 H72 -83.0(8) no
C5' C6 C7 H73 32.5(9) no
C5' C6 C7 H81' -131.9(7) no
C5' C6 C7 H83' -9.6(8) no
C7' C6 C7 C8' -170.0(10) no
C7' C6 C7 H71 45.2(7) no
C7' C6 C7 H72 170.1(7) no
C7' C6 C7 H73 -74.4(7) no
C7' C6 C7 H81' 121.2(7) no
C7' C6 C7 H83' -116.5(6) no
C8' C6 C7 C7' 171.0(10) no
C8' C6 C7 H71 -142.0(10) no
C8' C6 C7 H72 -17.0(10) no
C8' C6 C7 H73 97.0(10) no
C8' C6 C7 H81' -66.0(10) no
C8' C6 C7 H83' 55.0(10) no
C1 C6 C8 C5' -107.8(4) no
C1 C6 C8 C7' 93.0(10) no
C1 C6 C8 H81 57.0(5) no
C1 C6 C8 H82 175.6(4) no
C1 C6 C8 H83 -61.8(5) no
C1 C6 C8 H51' -101.9(2) no
C1 C6 C8 H72' 134.0(3) no
C1 C6 C8 H73' 27.8(6) no
C5 C6 C8 C5' 14.9(4) no
C5 C6 C8 C7' -143.0(10) no
C5 C6 C8 H81 179.7(4) no
C5 C6 C8 H82 -61.7(6) no
C5 C6 C8 H83 61.0(6) no
C5 C6 C8 H51' 20.9(3) no
C5 C6 C8 H72' -103.3(4) no
C5 C6 C8 H73' 150.6(5) no
C7 C6 C8 C5' 131.0(5) no
C7 C6 C8 C7' -27.0(10) no
C7 C6 C8 H81 -64.2(6) no
C7 C6 C8 H82 54.4(6) no
C7 C6 C8 H83 177.0(5) no
C7 C6 C8 H51' 137.0(3) no
C7 C6 C8 H72' 12.8(5) no
C7 C6 C8 H73' -93.4(6) no
C5' C6 C8 C7' -158.0(10) no
C5' C6 C8 H81 164.8(6) no
C5' C6 C8 H82 -76.6(6) no
C5' C6 C8 H83 46.0(6) no
C5' C6 C8 H51' 6.0(4) no
C5' C6 C8 H72' -118.2(5) no
C5' C6 C8 H73' 135.6(7) no
C7' C6 C8 C5' 159.0(10) no
C7' C6 C8 H81 -36.0(9) no
C7' C6 C8 H82 83.0(10) no
C7' C6 C8 H83 -154.0(10) no
C7' C6 C8 H51' 165.0(10) no
C7' C6 C8 H72' 41.0(9) no
C7' C6 C8 H73' -64.0(10) no
C8' C6 C8 C5' 117.0(9) no
C8' C6 C8 C7' -41.0(10) no
C8' C6 C8 H81 -78.2(9) no
C8' C6 C8 H82 40.0(10) no
C8' C6 C8 H83 163.1(8) no
C8' C6 C8 H51' 123.0(8) no
C8' C6 C8 H72' .0(10) no
C8' C6 C8 H73' -107.3(9) no
C1 C6 C5' C4 -27.9(9) no
C1 C6 C5' C5 -99.1(7) no
C1 C6 C5' C8 105.7(3) no
C1 C6 C5' H41 25.0(10) no
C1 C6 C5' H51 -145.2(4) no
C1 C6 C5' H51' 95.7(7) no
C1 C6 C5' H52' -151.5(6) no
C5 C6 C5' C4 71.3(9) no
C5 C6 C5' C8 -155.2(7) no
C5 C6 C5' H41 124.0(10) no
C5 C6 C5' H51 -46.0(5) no
C5 C6 C5' H51' -164.0(10) no
C5 C6 C5' H52' -52.4(6) no
C7 C6 C5' C4 120.7(8) no
C7 C6 C5' C5 49.4(9) no
C7 C6 C5' C8 -105.8(6) no
C7 C6 C5' H41 173.6(8) no
C7 C6 C5' H51 3.4(9) no
C7 C6 C5' H51' -115.8(7) no
C7 C6 C5' H52' -2.0(10) no
C8 C6 C5' C4 -133.5(9) no
C8 C6 C5' C5 155.2(7) no
C8 C6 C5' H41 -80.0(10) no
C8 C6 C5' H51 109.2(6) no
C8 C6 C5' H51' -10.0(7) no
C8 C6 C5' H52' 102.8(7) no
C7' C6 C5' C4 -143.7(8) no
C7' C6 C5' C5 145.0(7) no
C7' C6 C5' C8 -10.2(5) no
C7' C6 C5' H41 -90.0(10) no
C7' C6 C5' H51 98.9(7) no
C7' C6 C5' H51' -20.2(9) no
C7' C6 C5' H52' 92.6(8) no
C8' C6 C5' C4 92.0(10) no
C8' C6 C5' C5 21.0(10) no
C8' C6 C5' C8 -134.2(7) no
C8' C6 C5' H41 145.0(10) no
C8' C6 C5' H51 -25.0(9) no
C8' C6 C5' H51' -144.2(8) no
C8' C6 C5' H52' -30.0(10) no
C1 C6 C7' C7 111.0(3) no
C1 C6 C7' C8 -96.1(9) no
C1 C6 C7' H81 -27(2) no
C1 C6 C7' H82 -144.4(5) no
C1 C6 C7' H71' 56.4(9) no
C1 C6 C7' H72' -177.0(10) no
C1 C6 C7' H73' -48.0(10) no
C5 C6 C7' C7 -104.6(6) no
C5 C6 C7' C8 48.0(10) no
C5 C6 C7' H81 116.0(10) no
C5 C6 C7' H82 .0(10) no
C5 C6 C7' H71' -159.1(6) no
C5 C6 C7' H72' -33(2) no
C5 C6 C7' H73' 95.0(10) no
C7 C6 C7' C8 153.0(10) no
C7 C6 C7' H81 -138(2) no
C7 C6 C7' H82 104.6(7) no
C7 C6 C7' H71' -54.6(8) no
C7 C6 C7' H72' 71.0(10) no
C7 C6 C7' H73' -160.2(9) no
C8 C6 C7' C7 -152.0(10) no
C8 C6 C7' H81 68.0(10) no
C8 C6 C7' H82 -48.3(8) no
C8 C6 C7' H71' 152(2) no
C8 C6 C7' H72' -81.0(10) no
C8 C6 C7' H73' 46.8(8) no
C5' C6 C7' C7 -131.4(5) no
C5' C6 C7' C8 22.0(10) no
C5' C6 C7' H81 90(2) no
C5' C6 C7' H82 -26.7(9) no
C5' C6 C7' H71' 174.1(8) no
C5' C6 C7' H72' -60.0(10) no
C5' C6 C7' H73' 68.0(10) no
C8' C6 C7' C7 -4.3(7) no
C8' C6 C7' C8 149.0(10) no
C8' C6 C7' H81 -142.0(10) no
C8' C6 C7' H82 100.3(9) no
C8' C6 C7' H71' -58.0(10) no
C8' C6 C7' H72' 66.0(10) no
C8' C6 C7' H73' -164.5(9) no
C1 C6 C8' C5 110.1(3) no
C1 C6 C8' C7 -106.0(10) no
C1 C6 C8' H71 -87.9(5) no
C1 C6 C8' H72 -43(4) no
C1 C6 C8' H73 -149.9(5) no
C1 C6 C8' H81' -55.0(10) no
C1 C6 C8' H82' 60.0(10) no
C1 C6 C8' H83' -177.2(9) no
C5 C6 C8' C7 143.0(10) no
C5 C6 C8' H71 162.0(6) no
C5 C6 C8' H72 -153(4) no
C5 C6 C8' H73 100.0(7) no
C5 C6 C8' H81' -165.0(10) no
C5 C6 C8' H82' -49.0(10) no
C5 C6 C8' H83' 73.0(10) no
C7 C6 C8' C5 -142.0(10) no
C7 C6 C8' H71 18.7(8) no
C7 C6 C8' H72 62(3) no
C7 C6 C8' H73 -43.3(9) no
C7 C6 C8' H81' 51.0(10) no
C7 C6 C8' H82' 167(2) no
C7 C6 C8' H83' -70.0(10) no
C8 C6 C8' C5 -114.4(7) no
C8 C6 C8' C7 29(2) no
C8 C6 C8' H71 48.0(10) no
C8 C6 C8' H72 91(4) no
C8 C6 C8' H73 -13.0(10) no
C8 C6 C8' H81' 80.0(10) no
C8 C6 C8' H82' -164.1(6) no
C8 C6 C8' H83' -41(2) no
C5' C6 C8' C5 -11.8(6) no
C5' C6 C8' C7 132.0(10) no
C5' C6 C8' H71 150.2(5) no
C5' C6 C8' H72 -165(3) no
C5' C6 C8' H73 88.2(8) no
C5' C6 C8' H81' -177.9(9) no
C5' C6 C8' H82' -61.0(10) no
C5' C6 C8' H83' 61.0(10) no
C7' C6 C8' C5 -134.3(6) no
C7' C6 C8' C7 9.0(10) no
C7' C6 C8' H71 27.7(8) no
C7' C6 C8' H72 71(4) no
C7' C6 C8' H73 -34.3(9) no
C7' C6 C8' H81' 60.0(10) no
C7' C6 C8' H82' 176.0(9) no
C7' C6 C8' H83' -61.0(10) no
C6 C7 C7' C8 -31.0(10) no
C6 C7 C7' H81 102(2) no
C6 C7 C7' H82 -87.7(8) no
C6 C7 C7' H71' 129.4(8) no
C6 C7 C7' H72' -126.0(10) no
C6 C7 C7' H73' 50(2) no
C8' C7 C7' C6 8.0(10) no
C8' C7 C7' C8 -23(2) no
C8' C7 C7' H81 111(2) no
C8' C7 C7' H82 -79.0(10) no
C8' C7 C7' H71' 138.0(10) no
C8' C7 C7' H72' -118.0(10) no
C8' C7 C7' H73' 59(3) no
H71 C7 C7' C6 -137.4(6) no
H71 C7 C7' C8 -168.0(10) no
H71 C7 C7' H81 -34(2) no
H71 C7 C7' H82 134.9(8) no
H71 C7 C7' H71' -8.1(6) no
H71 C7 C7' H72' 95.5(9) no
H71 C7 C7' H73' -86(2) no
H72 C7 C7' C6 -22(2) no
H72 C7 C7' C8 -54(2) no
H72 C7 C7' H81 79(3) no
H72 C7 C7' H82 -110(2) no
H72 C7 C7' H71' 106(2) no
H72 C7 C7' H72' -149.0(10) no
H72 C7 C7' H73' 27(3) no
H73 C7 C7' C6 113.5(6) no
H73 C7 C7' C8 82.0(10) no
H73 C7 C7' H81 -143(2) no
H73 C7 C7' H82 25.8(8) no
H73 C7 C7' H71' -117.2(7) no
H73 C7 C7' H72' -13.6(9) no
H73 C7 C7' H73' 164(2) no
H81' C7 C7' C6 -80.1(8) no
H81' C7 C7' C8 -111.0(10) no
H81' C7 C7' H81 22(3) no
H81' C7 C7' H82 -167.8(8) no
H81' C7 C7' H71' 49.0(10) no
H81' C7 C7' H72' 152.8(9) no
H81' C7 C7' H73' -29(3) no
H83' C7 C7' C6 75.4(6) no
H83' C7 C7' C8 44(2) no
H83' C7 C7' H81 178(2) no
H83' C7 C7' H82 -11.0(10) no
H83' C7 C7' H71' -155.2(7) no
H83' C7 C7' H72' -51.0(10) no
H83' C7 C7' H73' 126(2) no
C6 C7 C8' C5 36.0(10) no
C6 C7 C8' H71 -89(2) no
C6 C7 C8' H72 -156.0(10) no
C6 C7 C8' H73 103.2(8) no
C6 C7 C8' H81' -114.4(8) no
C6 C7 C8' H82' -142(5) no
C6 C7 C8' H83' 112.7(9) no
C7' C7 C8' C5 29(2) no
C7' C7 C8' C6 -6.0(10) no
C7' C7 C8' H71 -96(2) no
C7' C7 C8' H72 -163.6(8) no
C7' C7 C8' H73 96.5(9) no
C7' C7 C8' H81' -121.1(8) no
C7' C7 C8' H82' -149(5) no
C7' C7 C8' H83' 106.0(8) no
H71 C7 C8' C5 126(2) no
H71 C7 C8' C6 90(2) no
H71 C7 C8' H72 -66(3) no
H71 C7 C8' H73 -166(3) no
H71 C7 C8' H81' -23(2) no
H71 C7 C8' H82' -52(6) no
H71 C7 C8' H83' -156(2) no
H72 C7 C8' C5 -166(2) no
H72 C7 C8' C6 157.0(10) no
H72 C7 C8' H71 67(3) no
H72 C7 C8' H73 -99.0(10) no
H72 C7 C8' H81' 42.5(8) no
H72 C7 C8' H82' 14(4) no
H72 C7 C8' H83' -89.0(10) no
H73 C7 C8' C5 -66(2) no
H73 C7 C8' C6 -103.2(8) no
H73 C7 C8' H71 167(3) no
H73 C7 C8' H72 100.0(10) no
H73 C7 C8' H81' 142.4(9) no
H73 C7 C8' H82' 113(5) no
H73 C7 C8' H83' 9.5(9) no
H81' C7 C8' C5 150.0(10) no
H81' C7 C8' C6 114.4(8) no
H81' C7 C8' H71 24(2) no
H81' C7 C8' H72 -42.5(8) no
H81' C7 C8' H73 -142.4(9) no
H81' C7 C8' H82' -28(5) no
H81' C7 C8' H83' -132.9(9) no
H83' C7 C8' C5 -76.0(10) no
H83' C7 C8' C6 -112.7(9) no
H83' C7 C8' H71 157(2) no
H83' C7 C8' H72 90.0(10) no
H83' C7 C8' H73 -9.5(9) no
H83' C7 C8' H81' 132.9(9) no
H83' C7 C8' H82' 104(5) no
C6 C7 H71 C8' 75(2) no
C6 C7 H71 H81' 99.7(6) no
C7' C7 H71 C8' 107(2) no
C7' C7 H71 H81' 132.1(6) no
C8' C7 H71 H81' 25(2) no
H72 C7 H71 C8' -48(2) no
H72 C7 H71 H81' -23.9(3) no
H73 C7 H71 C8' -165(3) no
H73 C7 H71 H81' -141.3(9) no
H81' C7 H71 C8' -24(2) no
H83' C7 H71 C8' -140(3) no
H83' C7 H71 H81' -115(2) no
C6 C7 H72 C8' 22.0(10) no
C6 C7 H72 H81' -92.9(5) no
C6 C7 H72 H82' 17.4(6) no
C6 C7 H72 H83' 89.6(5) no
C7' C7 H72 C8' 40(2) no
C7' C7 H72 H81' -74(2) no
C7' C7 H72 H82' 35(2) no
C7' C7 H72 H83' 107(2) no
C8' C7 H72 H81' -114.0(10) no
C8' C7 H72 H82' -3.0(10) no
C8' C7 H72 H83' 68.0(10) no
H71 C7 H72 C8' 147(2) no
H71 C7 H72 H81' 31.9(4) no
H71 C7 H72 H82' 142.2(5) no
H71 C7 H72 H83' -145.5(9) no
H73 C7 H72 C8' -94.0(10) no
H73 C7 H72 H81' 150.7(8) no
H73 C7 H72 H82' -99.0(5) no
H73 C7 H72 H83' -26.7(3) no
H81' C7 H72 C8' 115.0(10) no
H81' C7 H72 H82' 110.3(3) no
H81' C7 H72 H83' -177.5(6) no
H83' C7 H72 C8' -67.0(10) no
H83' C7 H72 H81' 177.5(6) no
H83' C7 H72 H82' -72.3(3) no
C6 C7 H73 C8' -65.0(10) no
C6 C7 H73 H83' -78.6(4) no
C7' C7 H73 C8' -110.0(10) no
C7' C7 H73 H83' -123.6(4) no
C8' C7 H73 H83' -11.0(10) no
H71 C7 H73 C8' 172(2) no
H71 C7 H73 H83' 159.9(7) no
H72 C7 H73 C8' 51.0(10) no
H72 C7 H73 H83' 39.0(4) no
H81' C7 H73 C8' 88(2) no
H81' C7 H73 H83' 76.0(10) no
H83' C7 H73 C8' 12.0(10) no
C6 C7 H81' C8' 58.0(10) no
C6 C7 H81' H71 -108.4(6) no
C6 C7 H81' H72 102.7(4) no
C7' C7 H81' C8' 106.0(10) no
C7' C7 H81' H71 -59.7(6) no
C7' C7 H81' H72 151.4(8) no
C8' C7 H81' H71 -165.0(10) no
C8' C7 H81' H72 45.0(10) no
H71 C7 H81' C8' 166.0(10) no
H71 C7 H81' H72 -148.9(4) no
H72 C7 H81' C8' -44.0(10) no
H72 C7 H81' H71 148.9(4) no
H73 C7 H81' C8' -96(2) no
H73 C7 H81' H71 97.0(10) no
H73 C7 H81' H72 -51.0(10) no
H83' C7 H81' C8' -47.0(10) no
H83' C7 H81' H71 146.0(10) no
H83' C7 H81' H72 -2.8(6) no
C6 C7 H83' C8' -55.0(10) no
C6 C7 H83' H72 -109.0(5) no
C6 C7 H83' H73 110.3(4) no
C7' C7 H83' C8' -101.0(10) no
C7' C7 H83' H72 -154.5(8) no
C7' C7 H83' H73 64.8(5) no
C8' C7 H83' H72 -52.0(10) no
C8' C7 H83' H73 166.0(10) no
H71 C7 H83' C8' 156(2) no
H71 C7 H83' H72 104.0(10) no
H71 C7 H83' H73 -36.0(10) no
H72 C7 H83' C8' 53.0(10) no
H72 C7 H83' H73 -140.7(4) no
H73 C7 H83' C8' -165.0(10) no
H73 C7 H83' H72 140.7(4) no
H81' C7 H83' C8' 55.0(10) no
H81' C7 H83' H72 2.1(5) no
H81' C7 H83' H73 -138.6(9) no
C6 C8 C5' C4 102.0(10) no
C6 C8 C5' C5 -28.7(8) no
C6 C8 C5' H41 138.1(8) no
C6 C8 C5' H51 -84.2(6) no
C6 C8 C5' H51' 168.1(8) no
C6 C8 C5' H52' -93.7(8) no
C7' C8 C5' C4 125.0(10) no
C7' C8 C5' C5 -5(2) no
C7' C8 C5' C6 23.0(10) no
C7' C8 C5' H41 161.0(10) no
C7' C8 C5' H51 -60.0(10) no
C7' C8 C5' H51' -168.0(10) no
C7' C8 C5' H52' -70.0(10) no
H81 C8 C5' C4 68(2) no
H81 C8 C5' C5 -61(2) no
H81 C8 C5' C6 -33.0(10) no
H81 C8 C5' H41 104.0(10) no
H81 C8 C5' H51 -117.0(10) no
H81 C8 C5' H51' 134.0(10) no
H81 C8 C5' H52' -126.0(10) no
H82 C8 C5' C4 -143.0(10) no
H82 C8 C5' C5 85.0(10) no
H82 C8 C5' C6 113.7(5) no
H82 C8 C5' H41 -108.2(6) no
H82 C8 C5' H51 29.5(7) no
H82 C8 C5' H51' -78.2(6) no
H82 C8 C5' H52' 20.0(8) no
H83 C8 C5' C4 -33.0(10) no
H83 C8 C5' C5 -163.0(10) no
H83 C8 C5' C6 -135.6(5) no
H83 C8 C5' H41 2.5(6) no
H83 C8 C5' H51 140.2(7) no
H83 C8 C5' H51' 32.5(5) no
H83 C8 C5' H52' 130.6(8) no
H51' C8 C5' C4 -65.0(10) no
H51' C8 C5' C5 163.0(10) no
H51' C8 C5' C6 -168.1(8) no
H51' C8 C5' H41 -30.0(3) no
H51' C8 C5' H51 107.7(9) no
H51' C8 C5' H52' 98.2(9) no
H72' C8 C5' C4 -177.1(9) no
H72' C8 C5' C5 52.0(10) no
H72' C8 C5' C6 80.9(5) no
H72' C8 C5' H41 -140.9(6) no
H72' C8 C5' H51 -3.2(9) no
H72' C8 C5' H51' -110.9(7) no
H72' C8 C5' H52' -12.0(10) no
H73' C8 C5' C4 15(2) no
H73' C8 C5' C5 -114.0(10) no
H73' C8 C5' C6 -86.0(10) no
H73' C8 C5' H41 52.0(10) no
H73' C8 C5' H51 -170.8(8) no
H73' C8 C5' H51' 81.0(10) no
H73' C8 C5' H52' 179.6(8) no
C6 C8 C7' C7 24.6(8) no
C6 C8 C7' H81 -133.3(9) no
C6 C8 C7' H82 111.3(5) no
C6 C8 C7' H71' -112(3) no
C6 C8 C7' H72' 123.8(9) no
C6 C8 C7' H73' -126.8(5) no
C5' C8 C7' C6 -17.6(9) no
C5' C8 C7' C7 7(2) no
C5' C8 C7' H81 -150.8(7) no
C5' C8 C7' H82 93.7(8) no
C5' C8 C7' H71' -130(3) no
C5' C8 C7' H72' 106.2(9) no
C5' C8 C7' H73' -144.4(8) no
H81 C8 C7' C6 133.3(9) no
H81 C8 C7' C7 158(2) no
H81 C8 C7' H82 -115.4(8) no
H81 C8 C7' H71' 20(2) no
H81 C8 C7' H72' -102.0(10) no
H81 C8 C7' H73' 6.4(6) no
H82 C8 C7' C6 -111.3(5) no
H82 C8 C7' C7 -86.0(10) no
H82 C8 C7' H81 115.4(8) no
H82 C8 C7' H71' 136(3) no
H82 C8 C7' H72' 12.5(8) no
H82 C8 C7' H73' 121.9(6) no
H83 C8 C7' C6 102(3) no
H83 C8 C7' C7 127(2) no
H83 C8 C7' H81 -30(3) no
H83 C8 C7' H82 -145(3) no
H83 C8 C7' H71' -10(6) no
H83 C8 C7' H72' -133(2) no
H83 C8 C7' H73' -24(3) no
H51' C8 C7' C6 -27(2) no
H51' C8 C7' C7 -2(3) no
H51' C8 C7' H81 -160.0(10) no
H51' C8 C7' H82 84(2) no
H51' C8 C7' H71' -140(2) no
H51' C8 C7' H72' 96(2) no
H51' C8 C7' H73' -153(2) no
H72' C8 C7' C6 -123.8(9) no
H72' C8 C7' C7 -98.0(10) no
H72' C8 C7' H81 103.0(10) no
H72' C8 C7' H82 -12.5(8) no
H72' C8 C7' H71' 123(3) no
H72' C8 C7' H73' 109.4(9) no
H73' C8 C7' C6 126.8(5) no
H73' C8 C7' C7 151.0(10) no
H73' C8 C7' H81 -6.4(6) no
H73' C8 C7' H82 -121.9(6) no
H73' C8 C7' H71' 14(3) no
H73' C8 C7' H72' -109.4(9) no
C6 C8 H81 C7' 47.0(10) no
C6 C8 H81 H71' 37.5(5) no
C6 C8 H81 H73' -119.5(4) no
C5' C8 H81 C7' 73(2) no
C5' C8 H81 H71' 63.0(10) no
C5' C8 H81 H73' -93.0(10) no
C7' C8 H81 H71' -9.0(10) no
C7' C8 H81 H73' -166.0(10) no
H82 C8 H81 C7' -71.0(10) no
H82 C8 H81 H71' -82.1(5) no
H82 C8 H81 H73' 121.0(6) no
H83 C8 H81 C7' 167.0(10) no
H83 C8 H81 H71' 157.3(3) no
H83 C8 H81 H73' 0.3(3) no
H51' C8 H81 C7' 150(2) no
H51' C8 H81 H71' 141.0(10) no
H51' C8 H81 H73' -15.0(10) no
H72' C8 H81 C7' -50.0(10) no
H72' C8 H81 H71' -61.2(3) no
H72' C8 H81 H73' 141.8(3) no
H73' C8 H81 C7' 167.0(10) no
H73' C8 H81 H71' 157.00(10) no
C6 C8 H82 C7' -71.0(10) no
C6 C8 H82 H72' -86.7(4) no
C5' C8 H82 C7' -118.0(10) no
C5' C8 H82 H72' -133.4(3) no
C7' C8 H82 H72' -14.0(10) no
H81 C8 H82 C7' 46.7(9) no
H81 C8 H82 H72' 31.9(4) no
H83 C8 H82 C7' 166.0(10) no
H83 C8 H82 H72' 151.1(5) no
H51' C8 H82 C7' -146.0(10) no
H51' C8 H82 H72' -162.3(2) no
H72' C8 H82 C7' 15.0(10) no
H73' C8 H82 C7' 76.0(10) no
H73' C8 H82 H72' 60.8(6) no
C6 C8 H83 H73' 118.6(6) no
C5' C8 H83 H73' 152.4(5) no
C7' C8 H83 H73' 24(3) no
H81 C8 H83 H73' -0.1(2) no
H82 C8 H83 H73' -119.3(7) no
H51' C8 H83 H73' 172.2(3) no
H72' C8 H83 H73' -87.0(10) no
C6 C8 H51' C5' -9.1(6) no
C7' C8 H51' C5' 18(2) no
H81 C8 H51' C5' -117(2) no
H82 C8 H51' C5' 102.2(6) no
H83 C8 H51' C5' -138.3(6) no
H72' C8 H51' C5' 88.1(7) no
H73' C8 H51' C5' -128.2(9) no
C6 C8 H72' C7' -54.0(10) no
C6 C8 H72' H82 105.7(4) no
C5' C8 H72' C7' -103.0(10) no
C5' C8 H72' H82 56.5(4) no
C7' C8 H72' H82 161.0(10) no
H81 C8 H72' C7' 51.0(10) no
H81 C8 H72' H82 -148.6(5) no
H82 C8 H72' C7' -160.0(10) no
H83 C8 H72' C7' 150(2) no
H83 C8 H72' H82 -49.1(8) no
H51' C8 H72' C7' -138.0(10) no
H51' C8 H72' H82 22.0(3) no
H73' C8 H72' C7' 68.0(10) no
H73' C8 H72' H82 -131.0(6) no
C6 C8 H73' C7' 63.0(10) no
C6 C8 H73' H81 72.9(5) no
C6 C8 H73' H83 -107.4(6) no
C5' C8 H73' C7' 122.0(10) no
C5' C8 H73' H81 132.4(9) no
C5' C8 H73' H83 -47.8(8) no
C7' C8 H73' H81 10.2(9) no
C7' C8 H73' H83 -169.0(10) no
H81 C8 H73' C7' -10.2(9) no
H81 C8 H73' H83 179.7(3) no
H82 C8 H73' C7' -81.0(10) no
H82 C8 H73' H81 -71.4(6) no
H82 C8 H73' H83 108.3(8) no
H83 C8 H73' C7' 170.0(10) no
H83 C8 H73' H81 -179.7(3) no
H51' C8 H73' C7' 162.0(10) no
H51' C8 H73' H81 172.3(6) no
H51' C8 H73' H83 -8.0(3) no
H72' C8 H73' C7' -46.9(9) no
H72' C8 H73' H81 -36.7(3) no
H72' C8 H73' H83 143.0(6) no
C4 C5' H41 H41' -33.1(5) no
C5 C5' H41 C4 20.3(9) no
C5 C5' H41 H41' -12.0(10) no
C6 C5' H41 C4 -88.0(10) no
C6 C5' H41 H41' -122.4(9) no
C8 C5' H41 C4 -146.7(7) no
C8 C5' H41 H41' -179.8(3) no
H51 C5' H41 C4 79.6(7) no
H51 C5' H41 H41' 46.6(9) no
H51' C5' H41 C4 -173.1(6) no
H51' C5' H41 H41' 153.8(2) no
H52' C5' H41 C4 87.1(8) no
H52' C5' H41 H41' 54.0(10) no
C4 C5' H51 C5 -68.1(7) no
C4 C5' H51 H52' 90.0(10) no
C5 C5' H51 H52' 158.0(10) no
C6 C5' H51 C5 64.6(6) no
C6 C5' H51 H52' -136.0(10) no
C8 C5' H51 C5 115.7(9) no
C8 C5' H51 H52' -86.0(9) no
H41 C5' H51 C5 -108.0(10) no
H41 C5' H51 H52' 49.7(6) no
H51' C5' H51 C5 175.0(10) no
H51' C5' H51 H52' -26.5(4) no
H52' C5' H51 C5 -157.0(10) no
C4 C5' H51' C8 145.9(6) no
C5 C5' H51' C8 -81(5) no
C6 C5' H51' C8 9.5(6) no
H41 C5' H51' C8 150.5(2) no
H51 C5' H51' C8 -97.3(8) no
H52' C5' H51' C8 -101.5(8) no
C4 C5' H52' C5 -72.9(7) no
C4 C5' H52' H51 -92.3(9) no
C5 C5' H52' H51 -18.0(10) no
C6 C5' H52' C5 63.6(6) no
C6 C5' H52' H51 44.0(10) no
C8 C5' H52' C5 116.6(9) no
C8 C5' H52' H51 97.2(8) no
H41 C5' H52' C5 -114.1(9) no
H41 C5' H52' H51 -133.5(6) no
H51 C5' H52' C5 19.0(10) no
H51' C5' H52' C5 175.0(10) no
H51' C5' H52' H51 155.1(3) no
C6 C7' H81 C8 -66.0(10) no
C6 C7' H81 H71' 104.0(10) no
C6 C7' H81 H73' -52(2) no
C7 C7' H81 C8 -141(3) no
C7 C7' H81 H71' 28(2) no
C7 C7' H81 H73' -128(2) no
C8 C7' H81 H71' 170.0(10) no
C8 C7' H81 H73' 13.0(10) no
H82 C7' H81 C8 47.5(8) no
H82 C7' H81 H71' -141.0(10) no
H82 C7' H81 H73' 61.0(10) no
H71' C7' H81 C8 -169.0(10) no
H71' C7' H81 H73' -157.0(2) no
H72' C7' H81 C8 88.0(10) no
H72' C7' H81 H71' -101.0(10) no
H72' C7' H81 H73' 101.4(9) no
H73' C7' H81 C8 -12.0(10) no
H73' C7' H81 H71' 157.0(2) no
C6 C7' H82 C8 67.4(9) no
C6 C7' H82 H72' -132.4(9) no
C7 C7' H82 C8 119.0(10) no
C7 C7' H82 H72' -81.3(7) no
C8 C7' H82 H72' 160.0(10) no
H81 C7' H82 C8 -66.0(10) no
H81 C7' H82 H72' 93.0(10) no
H71' C7' H82 C8 -145(2) no
H71' C7' H82 H72' 14.0(10) no
H72' C7' H82 C8 -159.0(10) no
H73' C7' H82 C8 -45.6(8) no
H73' C7' H82 H72' 114.5(9) no
C6 C7' H71' H81 -125.0(10) no
C7 C7' H71' H81 -165.7(9) no
C8 C7' H71' H81 -20(3) no
H82 C7' H71' H81 90(2) no
H72' C7' H71' H81 99.0(10) no
H73' C7' H71' H81 -9.30(10) no
C6 C7' H72' C8 76.0(10) no
C6 C7' H72' H82 60.0(10) no
C7 C7' H72' C8 123.0(10) no
C7 C7' H72' H82 107.5(5) no
C8 C7' H72' H82 -15.0(10) no
H81 C7' H72' C8 -80.0(10) no
H81 C7' H72' H82 -95.0(10) no
H82 C7' H72' C8 16.0(10) no
H71' C7' H72' C8 -155(2) no
H71' C7' H72' H82 -171.6(8) no
H73' C7' H72' C8 -55.8(9) no
H73' C7' H72' H82 -71.4(9) no
C6 C7' H73' C8 -58.0(9) no
C6 C7' H73' H81 138.0(10) no
C6 C7' H73' H83 -50.2(8) no
C7 C7' H73' C8 -97(2) no
C7 C7' H73' H81 98(2) no
C7 C7' H73' H83 -89(2) no
C8 C7' H73' H81 -163.0(10) no
C8 C7' H73' H83 7.9(9) no
H81 C7' H73' C8 164.0(10) no
H81 C7' H73' H83 172.3(6) no
H82 C7' H73' C8 42.3(7) no
H82 C7' H73' H81 -121.0(10) no
H82 C7' H73' H83 50.2(6) no
H71' C7' H73' C8 -173.0(10) no
H71' C7' H73' H81 22.0(3) no
H71' C7' H73' H83 -165.7(6) no
H72' C7' H73' C8 79.0(10) no
H72' C7' H73' H81 -84.0(10) no
H72' C7' H73' H83 87.3(9) no
C5 C8' H71 C7 -68(2) no
C5 C8' H71 H81' 144(2) no
C6 C8' H71 C7 -88(2) no
C6 C8' H71 H81' 124.0(10) no
C7 C8' H71 H81' -146(3) no
H72 C8' H71 C7 109(3) no
H72 C8' H71 H81' -37.8(6) no
H73 C8' H71 C7 11(2) no
H73 C8' H71 H81' -135.0(10) no
H81' C8' H71 C7 147(3) no
H82' C8' H71 C7 150(4) no
H82' C8' H71 H81' 3.0(10) no
H83' C8' H71 C7 22(2) no
H83' C8' H71 H81' -124.0(10) no
C5 C8' H72 C7 159(3) no
C5 C8' H72 H81' -151(3) no
C5 C8' H72 H82' -25(2) no
C5 C8' H72 H83' 86(3) no
C6 C8' H72 C7 -63(3) no
C6 C8' H72 H81' -14(3) no
C6 C8' H72 H82' 111(4) no
C6 C8' H72 H83' -136(4) no
C7 C8' H72 H81' 48.5(9) no
C7 C8' H72 H82' 175(2) no
C7 C8' H72 H83' -72.0(10) no
H71 C8' H72 C7 -17.9(9) no
H71 C8' H72 H81' 30.60(10) no
H71 C8' H72 H82' 157.2(8) no
H71 C8' H72 H83' -90.7(8) no
H73 C8' H72 C7 43.5(8) no
H73 C8' H72 H81' 91.9(6) no
H73 C8' H72 H82' -140.0(10) no
H73 C8' H72 H83' -29.4(4) no
H81' C8' H72 C7 -48.5(9) no
H81' C8' H72 H82' 126.6(7) no
H81' C8' H72 H83' -121.3(8) no
H82' C8' H72 C7 -174(2) no
H82' C8' H72 H81' -126.6(7) no
H82' C8' H72 H83' 112.0(10) no
H83' C8' H72 C7 73.0(10) no
H83' C8' H72 H81' 121.3(8) no
H83' C8' H72 H82' -111.0(10) no
C5 C8' H73 C7 131(2) no
C5 C8' H73 H83' -67.6(7) no
C6 C8' H73 C7 79.0(10) no
C6 C8' H73 H83' -119.0(10) no
C7 C8' H73 H83' 161(2) no
H71 C8' H73 C7 -4.0(10) no
H71 C8' H73 H83' 156.6(9) no
H72 C8' H73 C7 -75.0(10) no
H72 C8' H73 H83' 85.0(10) no
H81' C8' H73 C7 -29.5(9) no
H81' C8' H73 H83' 132.0(10) no
H82' C8' H73 C7 -148(3) no
H82' C8' H73 H83' 12.0(10) no
H83' C8' H73 C7 -160(2) no
C5 C8' H81' C7 -100(3) no
C5 C8' H81' H71 -87(3) no
C5 C8' H81' H72 145(3) no
C6 C8' H81' C7 -72.0(10) no
C6 C8' H81' H71 -60.0(10) no
C6 C8' H81' H72 173(2) no
C7 C8' H81' H71 13.0(10) no
C7 C8' H81' H72 -113.0(10) no
H71 C8' H81' C7 -12.0(10) no
H71 C8' H81' H72 -126.2(6) no
H72 C8' H81' C7 114.0(10) no
H72 C8' H81' H71 126.2(6) no
H73 C8' H81' C7 25.2(7) no
H73 C8' H81' H71 37.8(8) no
H73 C8' H81' H72 -88.4(9) no
H82' C8' H81' C7 169(2) no
H82' C8' H81' H71 -178.0(8) no
H82' C8' H81' H72 55.8(9) no
H83' C8' H81' C7 48.0(10) no
H83' C8' H81' H71 61.0(10) no
H83' C8' H81' H72 -64.0(10) no
C5 C8' H82' H72 167.0(10) no
C6 C8' H82' H72 -154(2) no
C7 C8' H82' H72 -13(4) no
H71 C8' H82' H72 -39.0(10) no
H73 C8' H82' H72 77(2) no
H81' C8' H82' H72 -37.7(6) no
H83' C8' H82' H72 83.0(10) no
C5 C8' H83' C7 129.0(10) no
C5 C8' H83' H72 -150.0(10) no
C5 C8' H83' H73 115.6(4) no
C6 C8' H83' C7 81.0(10) no
C6 C8' H83' H72 161(2) no
C6 C8' H83' H73 67.0(10) no
C7 C8' H83' H72 80.0(10) no
C7 C8' H83' H73 -13.0(10) no
H71 C8' H83' C7 -7.2(6) no
H71 C8' H83' H72 73.0(10) no
H71 C8' H83' H73 -20.7(8) no
H72 C8' H83' C7 -79.0(10) no
H72 C8' H83' H73 -93.0(10) no
H73 C8' H83' C7 14.0(10) no
H73 C8' H83' H72 94.0(10) no
H81' C8' H83' C7 -39.0(9) no
H81' C8' H83' H72 41.5(8) no
H81' C8' H83' H73 -51.0(10) no
H82' C8' H83' C7 -157(2) no
H82' C8' H83' H72 -77.0(10) no
H82' C8' H83' H73 -171.5(8) no
N1 C9 C10 C11 175.8(3) no
N1 C9 C10 H10 8(2) no
C14 C9 C10 C11 -0.2(4) no
C14 C9 C10 H10 -167(2) no
N1 C9 C14 C13 -176.3(3) no
N1 C9 C14 H14 12(6) no
C10 C9 C14 C13 -0.7(4) no
C10 C9 C14 H14 -171(6) no
C9 C10 C11 Cl -177.3(2) no
C9 C10 C11 C12 1.0(5) no
H10 C10 C11 Cl -6(2) no
H10 C10 C11 C12 171(2) no
Cl C11 C12 C13 177.4(3) no
Cl C11 C12 H12 4(3) no
C10 C11 C12 C13 -0.9(5) no
C10 C11 C12 H12 -174(3) no
C11 C12 C13 C14 0.0(5) no
C11 C12 C13 H13 -172(2) no
H12 C12 C13 C14 172(4) no
H12 C12 C13 H13 0(4) no
C12 C13 C14 C9 0.8(5) no
C12 C13 C14 H14 172(6) no
H13 C13 C14 C9 174(2) no
H13 C13 C14 H14 -13(6) no
C4 H41 H41' H42 -21.1(2) no
C5' H41 H41' C4 31.4(5) no
C5' H41 H41' H42 10.2(5) no
C4 H42 H41' H41 25.8(2) no
H42' H42 H41' C4 -21.8(2) no
H42' H42 H41' H41 4.0000 no
C4 H42 H42' C5 -33.9(3) no
H41' H42 H42' C4 18.0(2) no
H41' H42 H42' C5 -15.8(3) no
C5 H51 H52' C5' 16.0(10) no
C5' H51 H52' C5 -15.0(10) no
C7 H71 H81' C8' -10.0(10) no
C7 H71 H81' H72 40.3(6) no
C8' H71 H81' C7 11.0(10) no
C8' H71 H81' H72 51.2(8) no
C7 H72 H81' C8' 45.0(10) no
C7 H72 H81' H71 -34.8(5) no
C8' H72 H81' C7 -44.0(10) no
C8' H72 H81' H71 -79.0(10) no
H82' H72 H81' C7 -95.7(5) no
H82' H72 H81' C8' -50.0(10) no
H82' H72 H81' H71 -130.6000 no
H83' H72 H81' C7 2.2(5) no
H83' H72 H81' C8' 47.0(10) no
H83' H72 H81' H71 -32.6000 no
C7 H72 H82' C8' 4.0(10) no
H81' H72 H82' C8' 64.0(10) no
H83' H72 H82' C8' -47.0(10) no
C7 H72 H83' C8' -62.0(10) no
C7 H72 H83' H73 38.3(5) no
C8' H72 H83' C7 63.0(10) no
C8' H72 H83' H73 101.0(10) no
H81' H72 H83' C7 -2.2(5) no
H81' H72 H83' C8' -64.0(10) no
H81' H72 H83' H73 36.1000 no
H82' H72 H83' C7 116.1(5) no
H82' H72 H83' C8' 53.0(10) no
H82' H72 H83' H73 154.4000 no
C7 H73 H83' C8' 10.0(10) no
C7 H73 H83' H72 -31.8(4) no
C8' H73 H83' C7 -9.0(10) no
C8' H73 H83' H72 -42.2(9) no
C8 H81 H71' C7' 8.0(10) no
H73' H81 H71' C7' 97.4(9) no
C8 H81 H73' C7' 11.0(10) no
C8 H81 H73' H83 -0.3(4) no
C7' H81 H73' C8 -10.0(10) no
C7' H81 H73' H83 -11.2(9) no
H71' H81 H73' C8 -98.9(4) no
H71' H81 H73' C7' -88.1(9) no
H71' H81 H73' H83 -99.20(10) no
C8 H82 H72' C7' 12.3(8) no
C7' H82 H72' C8 -12.3(8) no
C8 H83 H73' C7' -7.0(8) no
C8 H83 H73' H81 0.4(5) no
